data_7023694
loop_
_publ_author_name
'Marchetti, Fabio'
'Pampaloni, Guido'
'Zacchini, Stefano'

_publ_section_title
;
 The reactivity of molybdenum pentachloride with ethers: routes to the
 synthesis of Mo(IV)Cl4 adducts, Mo(v) chlorido-alkoxides and Mo(v)
 oxydo-chlorides.
;
_journal_issue 42
_journal_name_full 'Dalton transactions (Cambridge, England : 2003)'
_journal_page_first 15226
_journal_page_last 15234
_journal_paper_doi 10.1039/c3dt51797g
_journal_volume 42
_journal_year 2013
_chemical_formula_sum 'C3 H10 Cl4 Mo2 O5'
_chemical_formula_weight 459.79
_chemical_name_systematic
; 
 ? 
;
_space_group_IT_number 19
_symmetry_cell_setting orthorhombic
_symmetry_space_group_name_Hall 'P 2ac 2ab'
_symmetry_space_group_name_H-M 'P 21 21 21'
_atom_sites_solution_hydrogens geom
_atom_sites_solution_primary direct
_atom_sites_solution_secondary difmap
_audit_creation_method SHELXL-97
_cell_angle_alpha 90.00
_cell_angle_beta 90.00
_cell_angle_gamma 90.00
_cell_formula_units_Z 4
_cell_length_a 9.390(3)
_cell_length_b 11.420(3)
_cell_length_c 12.617(4)
_cell_measurement_reflns_used 9895
_cell_measurement_temperature 100(2)
_cell_measurement_theta_max 28.5035
_cell_measurement_theta_min 2.4055
_cell_volume 1353.0(7)
_computing_cell_refinement 'APEX2 (Bruker AXS, 2006)'
_computing_data_collection 'APEX2 (Bruker AXS, 2006)'
_computing_data_reduction 'SAINT (Bruker AXS, 2004)'
_computing_molecular_graphics 'ORTEPII (Johnson, 1996)'
_computing_publication_material 'XCIF (Bruker AXS, 2001)'
_computing_structure_refinement 'SHELXL-97 (Sheldrick, 1997)'
_computing_structure_solution 'SHELXS-97 (Sheldrick, 1990)'
_diffrn_ambient_temperature 100(2)
_diffrn_measured_fraction_theta_full 0.999
_diffrn_measured_fraction_theta_max 0.999
_diffrn_measurement_device_type 'CCD area detector'
_diffrn_measurement_method 'phi and omega scans'
_diffrn_radiation_monochromator graphite
_diffrn_radiation_source 'fine-focus sealed tube'
_diffrn_radiation_type MoK\a
_diffrn_radiation_wavelength 0.71073
_diffrn_reflns_av_R_equivalents 0.0531
_diffrn_reflns_av_sigmaI/netI 0.0372
_diffrn_reflns_limit_h_max 11
_diffrn_reflns_limit_h_min -11
_diffrn_reflns_limit_k_max 14
_diffrn_reflns_limit_k_min -14
_diffrn_reflns_limit_l_max 15
_diffrn_reflns_limit_l_min -15
_diffrn_reflns_number 12028
_diffrn_reflns_theta_full 25.99
_diffrn_reflns_theta_max 25.99
_diffrn_reflns_theta_min 2.41
_exptl_absorpt_coefficient_mu 2.636
_exptl_absorpt_correction_T_max 0.7092
_exptl_absorpt_correction_T_min 0.6075
_exptl_absorpt_correction_type empirical
_exptl_absorpt_process_details
; 
 Data were corrected for Lorentz polarization and absorption
 effects (empirical absorption correction SADABS).
 R(int) =  0.1718 (selected reflections only, before parameter refinement)
 R(int) =  0.0823 (selected reflections only, after parameter refinement)
;
_exptl_crystal_colour brown-orange
_exptl_crystal_density_diffrn 2.257
_exptl_crystal_density_method 'not measured'
_exptl_crystal_description prism
_exptl_crystal_F_000 880
_exptl_crystal_size_max 0.21
_exptl_crystal_size_mid 0.16
_exptl_crystal_size_min 0.14
_refine_diff_density_max 1.095
_refine_diff_density_min -0.648
_refine_diff_density_rms 0.112
_refine_ls_abs_structure_details 'Flack H D (1983), Acta Cryst. A39, 876-881'
_refine_ls_abs_structure_Flack 0.92(6)
_refine_ls_extinction_method none
_refine_ls_goodness_of_fit_ref 1.117
_refine_ls_hydrogen_treatment constr
_refine_ls_matrix_type full
_refine_ls_number_parameters 128
_refine_ls_number_reflns 2659
_refine_ls_number_restraints 0
_refine_ls_restrained_S_all 1.117
_refine_ls_R_factor_all 0.0255
_refine_ls_R_factor_gt 0.0252
_refine_ls_shift/su_max 0.001
_refine_ls_shift/su_mean 0.000
_refine_ls_structure_factor_coef Fsqd
_refine_ls_weighting_details 'calc w=1/[\s^2^(Fo^2^)+(0.0252P)^2^+1.5004P] where P=(Fo^2^+2Fc^2^)/3'
_refine_ls_weighting_scheme calc
_refine_ls_wR_factor_gt 0.0640
_refine_ls_wR_factor_ref 0.0641
_reflns_number_gt 2625
_reflns_number_total 2659
_reflns_threshold_expression >2sigma(I)
_cod_data_source_file c3dt51797g.txt
_cod_data_source_block p2121
_cod_original_cell_volume 1352.9(7)
_cod_original_sg_symbol_H-M P2(1)2(1)2(1)
_cod_database_code 7023694

loop_
_symmetry_equiv_pos_as_xyz
'x, y, z'
'-x+1/2, -y, z+1/2'
'-x, y+1/2, -z+1/2'
'x+1/2, -y+1/2, -z'

loop_
_atom_site_label
_atom_site_type_symbol
_atom_site_fract_x
_atom_site_fract_y
_atom_site_fract_z
_atom_site_U_iso_or_equiv
_atom_site_adp_type
_atom_site_occupancy
_atom_site_symmetry_multiplicity
_atom_site_calc_flag
_atom_site_refinement_flags
C3 C 0.2571(5) 0.3750(4) 1.0773(4) 0.0284(10) Uani 1 1 d .
H3A H 0.3430 0.4201 1.0943 0.043 Uiso 1 1 calc R
H3B H 0.2818 0.3111 1.0288 0.043 Uiso 1 1 calc R
H3C H 0.2167 0.3425 1.1426 0.043 Uiso 1 1 calc R
C4 C -0.1144(5) 0.5984(4) 0.7711(4) 0.0298(11) Uani 1 1 d .
H4A H -0.2104 0.5654 0.7762 0.045 Uiso 1 1 calc R
H4B H -0.0702 0.5732 0.7045 0.045 Uiso 1 1 calc R
H4C H -0.1200 0.6841 0.7726 0.045 Uiso 1 1 calc R
C5 C 0.0182(5) 0.6432(5) 1.1632(3) 0.0293(10) Uani 1 1 d .
H5A H 0.0238 0.7278 1.1755 0.044 Uiso 1 1 calc R
H5B H 0.1096 0.6069 1.1813 0.044 Uiso 1 1 calc R
H5C H -0.0571 0.6096 1.2076 0.044 Uiso 1 1 calc R
Cl1 Cl 0.16005(11) 0.76528(9) 0.84492(8) 0.0228(2) Uani 1 1 d .
Cl2 Cl -0.28901(11) 0.45739(10) 0.95740(10) 0.0286(2) Uani 1 1 d .
Cl3 Cl 0.34657(12) 0.65001(10) 1.03053(10) 0.0316(3) Uani 1 1 d .
Cl4 Cl -0.08739(13) 0.33921(11) 1.13262(9) 0.0295(3) Uani 1 1 d .
Mo1 Mo 0.16859(3) 0.57632(3) 0.91641(3) 0.01640(10) Uani 1 1 d .
Mo2 Mo -0.04286(3) 0.42929(3) 0.96909(2) 0.01538(10) Uani 1 1 d .
O1 O 0.2580(4) 0.5001(3) 0.8260(3) 0.0290(7) Uani 1 1 d .
O2 O -0.0098(3) 0.3165(3) 0.8902(2) 0.0232(7) Uani 1 1 d .
O3 O 0.1548(3) 0.4501(2) 1.0279(2) 0.0190(6) Uani 1 1 d .
O4 O -0.0296(3) 0.5580(3) 0.8593(2) 0.0195(6) Uani 1 1 d .
O5 O -0.0140(3) 0.6211(3) 1.0519(2) 0.0192(6) Uani 1 1 d .
H5 H -0.0858 0.6782 1.0244 0.023 Uiso 1 1 calc R

loop_
_atom_site_aniso_label
_atom_site_aniso_U_11
_atom_site_aniso_U_22
_atom_site_aniso_U_33
_atom_site_aniso_U_23
_atom_site_aniso_U_13
_atom_site_aniso_U_12
C3 0.028(2) 0.024(2) 0.033(2) 0.0071(19) -0.004(2) 0.009(2)
C4 0.029(2) 0.031(3) 0.029(2) 0.010(2) -0.0104(19) -0.009(2)
C5 0.032(3) 0.036(3) 0.019(2) -0.0119(19) -0.0078(18) 0.010(2)
Cl1 0.0211(5) 0.0188(5) 0.0286(5) 0.0063(4) 0.0007(4) -0.0022(4)
Cl2 0.0149(5) 0.0343(6) 0.0366(6) 0.0064(5) -0.0011(4) -0.0028(4)
Cl3 0.0251(5) 0.0282(6) 0.0415(6) 0.0092(5) -0.0143(5) -0.0112(5)
Cl4 0.0305(6) 0.0347(6) 0.0232(5) 0.0104(5) 0.0068(4) 0.0033(5)
Mo1 0.01311(16) 0.01600(17) 0.02010(17) 0.00171(14) 0.00072(12) -0.00061(14)
Mo2 0.01523(16) 0.01546(17) 0.01545(16) 0.00039(13) 0.00060(12) -0.00202(14)
O1 0.0262(17) 0.0265(16) 0.0344(17) -0.0010(13) 0.0075(14) -0.0005(14)
O2 0.0282(17) 0.0187(15) 0.0227(16) -0.0049(11) 0.0036(12) -0.0068(13)
O3 0.0170(13) 0.0165(14) 0.0234(14) 0.0027(11) -0.0001(12) 0.0024(11)
O4 0.0189(14) 0.0222(15) 0.0174(13) 0.0050(11) -0.0026(11) -0.0015(13)
O5 0.0185(14) 0.0208(14) 0.0183(15) -0.0041(11) -0.0060(11) 0.0062(12)

loop_
_atom_type_symbol
_atom_type_description
_atom_type_scat_dispersion_real
_atom_type_scat_dispersion_imag
_atom_type_scat_source
C C 0.0033 0.0016 'International Tables Vol C Tables 4.2.6.8 and 6.1.1.4'
H H 0.0000 0.0000 'International Tables Vol C Tables 4.2.6.8 and 6.1.1.4'
O O 0.0106 0.0060 'International Tables Vol C Tables 4.2.6.8 and 6.1.1.4'
Cl Cl 0.1484 0.1585 'International Tables Vol C Tables 4.2.6.8 and 6.1.1.4'
Mo Mo -1.6832 0.6857 'International Tables Vol C Tables 4.2.6.8 and 6.1.1.4'

loop_
_geom_angle_atom_site_label_1
_geom_angle_atom_site_label_2
_geom_angle_atom_site_label_3
_geom_angle
O3 C3 H3A 109.5
O3 C3 H3B 109.5
H3A C3 H3B 109.5
O3 C3 H3C 109.5
H3A C3 H3C 109.5
H3B C3 H3C 109.5
O4 C4 H4A 109.5
O4 C4 H4B 109.5
H4A C4 H4B 109.5
O4 C4 H4C 109.5
H4A C4 H4C 109.5
H4B C4 H4C 109.5
O5 C5 H5A 109.5
O5 C5 H5B 109.5
H5A C5 H5B 109.5
O5 C5 H5C 109.5
H5A C5 H5C 109.5
H5B C5 H5C 109.5
O1 Mo1 O4 99.67(15)
O1 Mo1 O3 97.86(14)
O4 Mo1 O3 96.68(12)
O1 Mo1 Cl1 103.63(12)
O4 Mo1 Cl1 85.75(9)
O3 Mo1 Cl1 157.66(9)
O1 Mo1 Cl3 104.32(13)
O4 Mo1 Cl3 155.86(9)
O3 Mo1 Cl3 82.82(9)
Cl1 Mo1 Cl3 86.02(4)
O1 Mo1 O5 158.79(14)
O4 Mo1 O5 68.09(11)
O3 Mo1 O5 67.77(11)
Cl1 Mo1 O5 92.97(7)
Cl3 Mo1 O5 89.74(8)
O1 Mo1 Mo2 102.49(12)
O4 Mo1 Mo2 48.52(8)
O3 Mo1 Mo2 48.17(8)
Cl1 Mo1 Mo2 130.31(3)
Cl3 Mo1 Mo2 126.56(4)
O5 Mo1 Mo2 56.34(7)
O2 Mo2 O3 98.08(14)
O2 Mo2 O4 98.18(13)
O3 Mo2 O4 96.31(11)
O2 Mo2 Cl2 104.71(12)
O3 Mo2 Cl2 156.70(9)
O4 Mo2 Cl2 85.29(9)
O2 Mo2 Cl4 102.77(11)
O3 Mo2 Cl4 83.79(9)
O4 Mo2 Cl4 158.84(9)
Cl2 Mo2 Cl4 86.53(4)
O2 Mo2 O5 158.98(13)
O3 Mo2 O5 68.54(10)
O4 Mo2 O5 68.55(11)
Cl2 Mo2 O5 90.77(7)
Cl4 Mo2 O5 92.11(8)
O2 Mo2 Mo1 101.48(11)
O3 Mo2 Mo1 48.34(8)
O4 Mo2 Mo1 47.97(8)
Cl2 Mo2 Mo1 129.04(4)
Cl4 Mo2 Mo1 128.66(3)
O5 Mo2 Mo1 57.51(7)
C3 O3 Mo2 135.2(3)
C3 O3 Mo1 133.5(3)
Mo2 O3 Mo1 83.49(11)
C4 O4 Mo1 139.0(3)
C4 O4 Mo2 136.5(3)
Mo1 O4 Mo2 83.51(11)
C5 O5 Mo2 126.1(3)
C5 O5 Mo1 123.8(3)
Mo2 O5 Mo1 66.16(7)
C5 O5 H5 111.2
Mo2 O5 H5 111.2
Mo1 O5 H5 111.2

loop_
_geom_bond_atom_site_label_1
_geom_bond_atom_site_label_2
_geom_bond_distance
C3 O3 1.431(5)
C3 H3A 0.9800
C3 H3B 0.9800
C3 H3C 0.9800
C4 O4 1.444(5)
C4 H4A 0.9800
C4 H4B 0.9800
C4 H4C 0.9800
C5 O5 1.458(5)
C5 H5A 0.9800
C5 H5B 0.9800
C5 H5C 0.9800
Cl1 Mo1 2.3401(12)
Cl2 Mo2 2.3381(12)
Cl3 Mo1 2.3609(12)
Cl4 Mo2 2.3431(12)
Mo1 O1 1.662(3)
Mo1 O4 2.007(3)
Mo1 O3 2.018(3)
Mo1 O5 2.475(3)
Mo1 Mo2 2.6839(7)
Mo2 O2 1.658(3)
Mo2 O3 2.013(3)
Mo2 O4 2.024(3)
Mo2 O5 2.442(3)
O5 H5 1.0000

loop_
_geom_hbond_atom_site_label_D
_geom_hbond_atom_site_label_H
_geom_hbond_atom_site_label_A
_geom_hbond_distance_DH
_geom_hbond_distance_HA
_geom_hbond_distance_DA
_geom_hbond_angle_DHA
_geom_hbond_site_symmetry_A
O5 H5 Cl3 1.00 2.17 3.103(3) 153.6 4_467
O5 H5 Cl1 1.00 2.97 3.570(3) 119.3 4_467

loop_
_geom_torsion_atom_site_label_1
_geom_torsion_atom_site_label_2
_geom_torsion_atom_site_label_3
_geom_torsion_atom_site_label_4
_geom_torsion
O1 Mo1 Mo2 O2 -1.23(17)
O4 Mo1 Mo2 O2 90.71(16)
O3 Mo1 Mo2 O2 -90.65(16)
Cl1 Mo1 Mo2 O2 119.06(12)
Cl3 Mo1 Mo2 O2 -119.88(12)
O5 Mo1 Mo2 O2 -179.84(14)
O1 Mo1 Mo2 O3 89.41(16)
O4 Mo1 Mo2 O3 -178.65(15)
Cl1 Mo1 Mo2 O3 -150.29(12)
Cl3 Mo1 Mo2 O3 -29.24(12)
O5 Mo1 Mo2 O3 -89.20(14)
O1 Mo1 Mo2 O4 -91.94(17)
O3 Mo1 Mo2 O4 178.65(15)
Cl1 Mo1 Mo2 O4 28.35(12)
Cl3 Mo1 Mo2 O4 149.41(12)
O5 Mo1 Mo2 O4 89.45(14)
O1 Mo1 Mo2 Cl2 -121.12(13)
O4 Mo1 Mo2 Cl2 -29.18(12)
O3 Mo1 Mo2 Cl2 149.47(12)
Cl1 Mo1 Mo2 Cl2 -0.83(6)
Cl3 Mo1 Mo2 Cl2 120.23(6)
O5 Mo1 Mo2 Cl2 60.27(9)
O1 Mo1 Mo2 Cl4 115.59(13)
O4 Mo1 Mo2 Cl4 -152.47(12)
O3 Mo1 Mo2 Cl4 26.18(12)
Cl1 Mo1 Mo2 Cl4 -124.11(6)
Cl3 Mo1 Mo2 Cl4 -3.06(6)
O5 Mo1 Mo2 Cl4 -63.02(9)
O1 Mo1 Mo2 O5 178.61(15)
O4 Mo1 Mo2 O5 -89.45(14)
O3 Mo1 Mo2 O5 89.20(14)
Cl1 Mo1 Mo2 O5 -61.10(9)
Cl3 Mo1 Mo2 O5 59.96(9)
O2 Mo2 O3 C3 -52.0(4)
O4 Mo2 O3 C3 -151.2(4)
Cl2 Mo2 O3 C3 116.0(4)
Cl4 Mo2 O3 C3 50.1(4)
O5 Mo2 O3 C3 144.8(4)
Mo1 Mo2 O3 C3 -150.2(4)
O2 Mo2 O3 Mo1 98.21(13)
O4 Mo2 O3 Mo1 -1.01(11)
Cl2 Mo2 O3 Mo1 -93.7(2)
Cl4 Mo2 O3 Mo1 -159.72(9)
O5 Mo2 O3 Mo1 -64.99(10)
O1 Mo1 O3 C3 51.4(4)
O4 Mo1 O3 C3 152.1(4)
Cl1 Mo1 O3 C3 -112.8(4)
Cl3 Mo1 O3 C3 -52.2(4)
O5 Mo1 O3 C3 -144.8(4)
Mo2 Mo1 O3 C3 151.1(4)
O1 Mo1 O3 Mo2 -99.75(14)
O4 Mo1 O3 Mo2 1.02(11)
Cl1 Mo1 O3 Mo2 96.1(2)
Cl3 Mo1 O3 Mo2 156.71(9)
O5 Mo1 O3 Mo2 64.04(10)
O1 Mo1 O4 C4 -71.0(4)
O3 Mo1 O4 C4 -170.2(4)
Cl1 Mo1 O4 C4 32.1(4)
Cl3 Mo1 O4 C4 102.4(4)
O5 Mo1 O4 C4 127.0(4)
Mo2 Mo1 O4 C4 -169.2(5)
O1 Mo1 O4 Mo2 98.17(14)
O3 Mo1 O4 Mo2 -1.02(11)
Cl1 Mo1 O4 Mo2 -158.71(9)
Cl3 Mo1 O4 Mo2 -88.3(2)
O5 Mo1 O4 Mo2 -63.78(10)
O2 Mo2 O4 C4 71.6(4)
O3 Mo2 O4 C4 170.7(4)
Cl2 Mo2 O4 C4 -32.6(4)
Cl4 Mo2 O4 C4 -100.2(4)
O5 Mo2 O4 C4 -125.3(4)
Mo1 Mo2 O4 C4 169.7(5)
O2 Mo2 O4 Mo1 -98.11(14)
O3 Mo2 O4 Mo1 1.02(11)
Cl2 Mo2 O4 Mo1 157.67(9)
Cl4 Mo2 O4 Mo1 90.1(2)
O5 Mo2 O4 Mo1 64.98(10)
O2 Mo2 O5 C5 -115.1(4)
O3 Mo2 O5 C5 -62.2(3)
O4 Mo2 O5 C5 -168.5(3)
Cl2 Mo2 O5 C5 106.9(3)
Cl4 Mo2 O5 C5 20.3(3)
Mo1 Mo2 O5 C5 -115.5(3)
O2 Mo2 O5 Mo1 0.4(4)
O3 Mo2 O5 Mo1 53.39(10)
O4 Mo2 O5 Mo1 -52.95(9)
Cl2 Mo2 O5 Mo1 -137.58(5)
Cl4 Mo2 O5 Mo1 135.87(5)
O1 Mo1 O5 C5 114.9(5)
O4 Mo1 O5 C5 172.5(3)
O3 Mo1 O5 C5 65.1(3)
Cl1 Mo1 O5 C5 -103.3(3)
Cl3 Mo1 O5 C5 -17.3(3)
Mo2 Mo1 O5 C5 118.7(3)
O1 Mo1 O5 Mo2 -3.7(4)
O4 Mo1 O5 Mo2 53.85(10)
O3 Mo1 O5 Mo2 -53.60(9)
Cl1 Mo1 O5 Mo2 138.06(5)
Cl3 Mo1 O5 Mo2 -135.94(5)
